data_9004462
loop_
_publ_author_name
'Camara, F.'

_publ_section_title
;
 New data on the structure of norbergite: location of hydrogen
 by X-ray diffraction
 Sample: HV43 N4
;
_journal_name_full 'The Canadian Mineralogist'
_journal_page_first 1523
_journal_page_last 1530
_journal_volume 35
_journal_year 1997
_chemical_formula_sum 'B0.015 F1.538 Fe0.021 H0.454 Mg2.979 O4.462 Si0.985'
_chemical_name_mineral Norbergite
_space_group_IT_number 62
_symmetry_space_group_name_Hall '-P 2c 2ab'
_symmetry_space_group_name_H-M 'P b n m'
_cell_angle_alpha 90
_cell_angle_beta 90
_cell_angle_gamma 90
_cell_length_a 4.710
_cell_length_b 10.279
_cell_length_c 8.807
_cell_formula_units_Z 4
_cell_volume 426.383
_database_code_amcsd 0005535
_exptl_crystal_density_diffrn 3.154
_cod_original_formula_sum '(Mg2.979 Fe.021) (Si.985 B.015) H.454 O4.462 F1.538'
_cod_database_code 9004462

loop_
_space_group_symop_operation_xyz
x,y,z
x,y,1/2-z
-x,-y,1/2+z
1/2+x,1/2-y,1/2+z
1/2-x,1/2+y,1/2-z
1/2-x,1/2+y,z
1/2+x,1/2-y,-z
-x,-y,-z

loop_
_atom_site_aniso_label
_atom_site_aniso_U_11
_atom_site_aniso_U_22
_atom_site_aniso_U_33
_atom_site_aniso_U_12
_atom_site_aniso_U_13
_atom_site_aniso_U_23
MgM2 0.00595 0.00549 0.00975 0.00027 0.00000 0.00000
FeM2 0.00595 0.00549 0.00975 0.00027 0.00000 0.00000
MgM3 0.00613 0.00587 0.00580 -0.00021 0.00059 0.00021
FeM3 0.00613 0.00587 0.00580 -0.00021 0.00059 0.00021
Si 0.00351 0.00463 0.00458 0.00000 0.00000 0.00000
B 0.00351 0.00463 0.00458 0.00000 0.00000 0.00000
O1 0.00369 0.00654 0.00672 0.00031 0.00000 0.00000
O2 0.00573 0.00460 0.00749 -0.00004 0.00000 0.00000
O3 0.00501 0.00644 0.00520 -0.00005 -0.00019 0.00127
F5 0.00988 0.00738 0.00934 0.00087 -0.00279 -0.00016
O5 0.00988 0.00738 0.00934 0.00087 -0.00279 -0.00016

loop_
_atom_site_label
_atom_site_fract_x
_atom_site_fract_y
_atom_site_fract_z
_atom_site_occupancy
_atom_site_U_iso_or_equiv
MgM2 0.99139 0.90594 0.25000 0.99300 ?
FeM2 0.99139 0.90594 0.25000 0.00700 ?
MgM3 0.98973 0.63316 0.43062 0.99300 ?
FeM3 0.98973 0.63316 0.43062 0.00700 ?
Si 0.41998 0.71964 0.25000 0.98500 ?
B 0.41998 0.71964 0.25000 0.01500 ?
H 0.88100 0.99600 0.01100 0.22700 0.04370
O1 0.76216 0.72124 0.25000 1.00000 ?
O2 0.27767 0.57417 0.25000 1.00000 ?
O3 0.27011 0.79107 0.10415 1.00000 ?
F5 0.73471 0.96786 0.08157 0.76900 ?
O5 0.73471 0.96786 0.08157 0.23100 ?

loop_
_cod_related_entry_id
_cod_related_entry_database
_cod_related_entry_code
1 AMCSD 0005535
